data_2240062
loop_
_publ_author_name
'Pujar, Kiran K.'
'Kulkarni, Manohar V.'
'Anil Kumar, G. N.'

_publ_section_title
;
 Crystal structure of
 6,6'-dimethyl-2<i>H</i>,2'<i>H</i>-3,4'-bichromene-2,2'-dione
;
_journal_coeditor_code IS5375
_journal_issue 11
_journal_name_full 'Acta Crystallographica Section E'
_journal_page_first 319
_journal_page_last 321
_journal_paper_doi 10.1107/S1600536814021825
_journal_volume 70
_journal_year 2014
_chemical_formula_iupac 'C20 H14 O4'
_chemical_formula_moiety 'C20 H14 O4'
_chemical_formula_sum 'C20 H14 O4'
_chemical_formula_weight 318.31
_chemical_name_systematic
;
6,6'-Dimethyl-2<i>H</i>,2'<i>H</i>-3,4'-bichromene-2,2'-dione
;
_space_group_IT_number 2
_symmetry_cell_setting triclinic
_symmetry_space_group_name_Hall '-P 1'
_symmetry_space_group_name_H-M 'P -1'
_atom_sites_solution_hydrogens geom
_atom_sites_solution_primary direct
_atom_sites_solution_secondary difmap
_audit_creation_method 'WinGX routine CIF_UPDATE'
_cell_angle_alpha 79.492(5)
_cell_angle_beta 77.096(4)
_cell_angle_gamma 86.637(5)
_cell_formula_units_Z 2
_cell_length_a 7.8340(10)
_cell_length_b 8.0455(9)
_cell_length_c 12.7952(15)
_cell_measurement_reflns_used 560
_cell_measurement_temperature 296(2)
_cell_measurement_theta_min 1.7
_cell_volume 772.78(16)
_computing_cell_refinement
;
SAINT (Bruker, 1998)
;
_computing_data_collection
;
SMART (Bruker, 1998)
;
_computing_data_reduction
;
SAINT (Bruker, 1998)
;
_computing_molecular_graphics
;
ORTEP-3 for Windows (Farrugia, 2012) and CAMERON (Watkin <i>et al.</i>,
1996)
;
_computing_publication_material
;
PARST (Nardelli, 1996) and PLATON (Spek, 2009)
;
_computing_structure_refinement
;
SHELXL97 (Sheldrick, 2008)
;
_computing_structure_solution
;
SIR92 (Altomare <i>et al.</i>,  1993)
;
_diffrn_ambient_temperature 296(2)
_diffrn_measured_fraction_theta_full 0.991
_diffrn_measured_fraction_theta_max 0.991
_diffrn_measurement_device_type 'Bruker SMART CCD area-detector'
_diffrn_measurement_method '\f and \w scans'
_diffrn_radiation_monochromator graphite
_diffrn_radiation_source 'fine-focus sealed tube'
_diffrn_radiation_type MoK\a
_diffrn_radiation_wavelength 0.71073
_diffrn_reflns_av_R_equivalents 0.0272
_diffrn_reflns_limit_h_max 10
_diffrn_reflns_limit_h_min -10
_diffrn_reflns_limit_k_max 9
_diffrn_reflns_limit_k_min -10
_diffrn_reflns_limit_l_max 16
_diffrn_reflns_limit_l_min -16
_diffrn_reflns_number 12862
_diffrn_reflns_reduction_process
;
;
_diffrn_reflns_theta_full 27.44
_diffrn_reflns_theta_max 27.44
_diffrn_reflns_theta_min 1.66
_exptl_absorpt_coefficient_mu 0.095
_exptl_absorpt_correction_T_max 0.964
_exptl_absorpt_correction_T_min 0.954
_exptl_absorpt_correction_type multi-scan
_exptl_absorpt_process_details
;
(SADABS; Sheldrick, 1996)
;
_exptl_crystal_colour white
_exptl_crystal_density_diffrn 1.368
_exptl_crystal_density_method 'not measured'
_exptl_crystal_description block
_exptl_crystal_F_000 332
_exptl_crystal_size_max 0.35
_exptl_crystal_size_mid 0.31
_exptl_crystal_size_min 0.25
_refine_diff_density_max 0.19
_refine_diff_density_min -0.202
_refine_ls_extinction_method none
_refine_ls_goodness_of_fit_ref 1.049
_refine_ls_hydrogen_treatment constr
_refine_ls_matrix_type full
_refine_ls_number_parameters 219
_refine_ls_number_reflns 3499
_refine_ls_number_restraints 0
_refine_ls_restrained_S_all 1.049
_refine_ls_R_factor_all 0.0656
_refine_ls_R_factor_gt 0.0455
_refine_ls_shift/su_max 0
_refine_ls_shift/su_mean 0
_refine_ls_structure_factor_coef Fsqd
_refine_ls_weighting_details 'calc w=1/[\s^2^(Fo^2^)+(0.0661P)^2^+0.1433P] where P=(Fo^2^+2Fc^2^)/3'
_refine_ls_weighting_scheme calc
_refine_ls_wR_factor_gt 0.1238
_refine_ls_wR_factor_ref 0.1397
_reflns_number_gt 2509
_reflns_number_total 3499
_reflns_threshold_expression I>2sigma(I)
_cod_data_source_file is5375sup1.cif
_cod_data_source_block I
_cod_database_code 2240062
_cod_database_fobs_code 2240062

loop_
_symmetry_equiv_pos_as_xyz
'x, y, z'
'-x, -y, -z'

loop_
_atom_site_type_symbol
_atom_site_label
_atom_site_fract_x
_atom_site_fract_y
_atom_site_fract_z
_atom_site_U_iso_or_equiv
_atom_site_adp_type
_atom_site_calc_flag
_atom_site_refinement_flags
_atom_site_occupancy
_atom_site_symmetry_multiplicity
O O1 0.81516(14) 0.16314(15) -0.10679(8) 0.0577(3) Uani d . 1 1
O O2 0.9332(2) 0.4150(2) -0.14906(10) 0.0853(4) Uani d . 1 1
O O3 0.61479(14) 0.15867(15) 0.41223(8) 0.0569(3) Uani d . 1 1
O O4 0.48324(15) 0.13864(15) 0.27995(9) 0.0603(3) Uani d . 1 1
C C2 0.8773(2) 0.2996(2) -0.07754(13) 0.0583(4) Uani d . 1 1
C C3 0.8662(2) 0.2942(2) 0.03783(11) 0.0508(4) Uani d . 1 1
H H3 0.9052 0.3863 0.06 0.061 Uiso calc R 1 1
C C4 0.80175(18) 0.16160(17) 0.11386(11) 0.0405(3) Uani d . 1 1
C C5 0.6808(2) -0.13246(17) 0.15031(12) 0.0478(4) Uani d . 1 1
H H5 0.6783 -0.1418 0.2242 0.057 Uiso calc R 1 1
C C6 0.6220(2) -0.26560(18) 0.11392(14) 0.0547(4) Uani d . 1 1
C C7 0.6262(2) -0.2483(2) 0.00295(15) 0.0595(5) Uani d . 1 1
H H7 0.5852 -0.3356 -0.0229 0.071 Uiso calc R 1 1
C C8 0.6891(2) -0.1057(2) -0.06922(13) 0.0560(4) Uani d . 1 1
H H8 0.6905 -0.0967 -0.1429 0.067 Uiso calc R 1 1
C C9 0.75025(18) 0.0239(2) -0.03095(12) 0.0460(4) Uani d . 1 1
C C10 0.74384(18) 0.01530(17) 0.08010(11) 0.0414(3) Uani d . 1 1
C C11 0.79180(18) 0.16893(16) 0.23068(10) 0.0386(3) Uani d . 1 1
C C12 0.93182(19) 0.20659(19) 0.26592(11) 0.0450(3) Uani d . 1 1
H H12 1.0386 0.2245 0.2165 0.054 Uiso calc R 1 1
C C13 0.92131(19) 0.21999(17) 0.37755(11) 0.0433(3) Uani d . 1 1
C C14 1.0631(2) 0.2583(2) 0.41766(13) 0.0540(4) Uani d . 1 1
H H14 1.1719 0.277 0.3705 0.065 Uiso calc R 1 1
C C15 1.0449(2) 0.2688(2) 0.52638(13) 0.0572(4) Uani d . 1 1
C C16 0.8808(3) 0.2377(2) 0.59489(13) 0.0679(5) Uani d . 1 1
H H16 0.8669 0.2432 0.6683 0.081 Uiso calc R 1 1
C C17 0.7393(3) 0.1995(2) 0.55805(13) 0.0680(5) Uani d . 1 1
H H17 0.6312 0.1788 0.6056 0.082 Uiso calc R 1 1
C C18 0.7602(2) 0.19221(18) 0.44840(11) 0.0472(4) Uani d . 1 1
C C19 0.6205(2) 0.15326(17) 0.30488(11) 0.0440(3) Uani d . 1 1
C C20 1.1984(3) 0.3134(3) 0.56865(17) 0.0830(6) Uani d . 1 1
H H20A 1.2798 0.2195 0.5708 0.124 Uiso calc R 1 1
H H20B 1.1575 0.3386 0.6407 0.124 Uiso calc R 1 1
H H20C 1.2554 0.4103 0.5214 0.124 Uiso calc R 1 1
C C21 0.5504(3) -0.4212(2) 0.19269(18) 0.0784(6) Uani d . 1 1
H H21A 0.6207 -0.4505 0.2462 0.118 Uiso calc R 1 1
H H21B 0.5529 -0.5131 0.1539 0.118 Uiso calc R 1 1
H H21C 0.4319 -0.3991 0.2282 0.118 Uiso calc R 1 1

loop_
_atom_site_aniso_label
_atom_site_aniso_U_11
_atom_site_aniso_U_22
_atom_site_aniso_U_33
_atom_site_aniso_U_12
_atom_site_aniso_U_13
_atom_site_aniso_U_23
O1 0.0565(7) 0.0856(8) 0.0318(5) -0.0030(6) -0.0070(5) -0.0147(5)
O2 0.1050(11) 0.1025(10) 0.0394(6) -0.0284(8) -0.0057(7) 0.0071(7)
O3 0.0581(7) 0.0744(7) 0.0360(5) -0.0229(5) 0.0050(5) -0.0154(5)
O4 0.0469(7) 0.0795(8) 0.0575(7) -0.0158(6) -0.0036(5) -0.0243(6)
C2 0.0556(10) 0.0799(11) 0.0365(8) -0.0071(8) -0.0048(7) -0.0074(8)
C3 0.0521(9) 0.0634(9) 0.0358(7) -0.0107(7) -0.0039(7) -0.0101(7)
C4 0.0378(7) 0.0510(8) 0.0335(7) 0.0029(6) -0.0065(6) -0.0118(6)
C5 0.0586(9) 0.0446(7) 0.0461(8) 0.0105(6) -0.0207(7) -0.0154(6)
C6 0.0581(10) 0.0444(8) 0.0694(10) 0.0120(7) -0.0236(8) -0.0224(7)
C7 0.0564(10) 0.0631(10) 0.0734(11) 0.0133(8) -0.0241(9) -0.0415(9)
C8 0.0469(9) 0.0817(11) 0.0496(9) 0.0154(8) -0.0155(7) -0.0367(8)
C9 0.0380(8) 0.0641(9) 0.0394(7) 0.0111(6) -0.0098(6) -0.0204(7)
C10 0.0409(8) 0.0496(8) 0.0377(7) 0.0100(6) -0.0129(6) -0.0162(6)
C11 0.0453(8) 0.0393(6) 0.0306(6) -0.0017(5) -0.0050(6) -0.0079(5)
C12 0.0421(8) 0.0590(8) 0.0336(7) 0.0011(6) -0.0030(6) -0.0146(6)
C13 0.0521(9) 0.0452(7) 0.0338(7) 0.0034(6) -0.0103(6) -0.0105(6)
C14 0.0546(10) 0.0674(10) 0.0456(8) 0.0091(7) -0.0174(7) -0.0195(7)
C15 0.0792(12) 0.0534(9) 0.0477(9) 0.0131(8) -0.0316(9) -0.0139(7)
C16 0.1023(15) 0.0711(11) 0.0322(8) -0.0038(10) -0.0178(9) -0.0092(7)
C17 0.0863(13) 0.0816(12) 0.0322(8) -0.0220(10) 0.0009(8) -0.0106(8)
C18 0.0623(10) 0.0451(7) 0.0328(7) -0.0093(7) -0.0048(7) -0.0074(6)
C19 0.0517(9) 0.0426(7) 0.0367(7) -0.0106(6) -0.0025(6) -0.0101(6)
C20 0.0974(15) 0.1004(15) 0.0710(12) 0.0216(12) -0.0535(12) -0.0306(11)
C21 0.1041(16) 0.0426(8) 0.0973(15) 0.0001(9) -0.0352(12) -0.0189(9)

loop_
_atom_type_symbol
_atom_type_description
_atom_type_scat_dispersion_real
_atom_type_scat_dispersion_imag
_atom_type_scat_source
C C 0.0033 0.0016 'International Tables Vol C Tables 4.2.6.8 and 6.1.1.4'
H H 0 0 'International Tables Vol C Tables 4.2.6.8 and 6.1.1.4'
O O 0.0106 0.006 'International Tables Vol C Tables 4.2.6.8 and 6.1.1.4'

loop_
_geom_angle_atom_site_label_1
_geom_angle_atom_site_label_2
_geom_angle_atom_site_label_3
_geom_angle
C2 O1 C9 121.88(12)
C19 O3 C18 122.41(11)
O2 C2 O1 117.52(15)
O2 C2 C3 125.51(17)
O1 C2 C3 116.95(14)
C4 C3 C2 122.65(14)
C4 C3 H3 118.7
C2 C3 H3 118.7
C3 C4 C10 119.22(12)
C3 C4 C11 118.88(12)
C10 C4 C11 121.90(12)
C6 C5 C10 122.28(14)
C6 C5 H5 118.9
C10 C5 H5 118.9
C5 C6 C7 117.80(15)
C5 C6 C21 120.70(15)
C7 C6 C21 121.46(15)
C8 C7 C6 121.81(14)
C8 C7 H7 119.1
C6 C7 H7 119.1
C7 C8 C9 119.16(14)
C7 C8 H8 120.4
C9 C8 H8 120.4
C8 C9 O1 117.05(13)
C8 C9 C10 121.36(15)
O1 C9 C10 121.58(13)
C5 C10 C9 117.54(13)
C5 C10 C4 124.84(12)
C9 C10 C4 117.62(13)
C12 C11 C19 119.82(12)
C12 C11 C4 121.73(12)
C19 C11 C4 118.09(12)
C11 C12 C13 121.94(13)
C11 C12 H12 119
C13 C12 H12 119
C18 C13 C14 118.92(13)
C18 C13 C12 117.22(13)
C14 C13 C12 123.86(14)
C15 C14 C13 121.18(16)
C15 C14 H14 119.4
C13 C14 H14 119.4
C14 C15 C16 117.86(15)
C14 C15 C20 120.80(17)
C16 C15 C20 121.34(16)
C17 C16 C15 122.34(15)
C17 C16 H16 118.8
C15 C16 H16 118.8
C16 C17 C18 118.71(16)
C16 C17 H17 120.6
C18 C17 H17 120.6
O3 C18 C13 121.18(12)
O3 C18 C17 117.84(14)
C13 C18 C17 120.98(15)
O4 C19 O3 117.19(13)
O4 C19 C11 125.75(13)
O3 C19 C11 117.05(13)
C15 C20 H20A 109.5
C15 C20 H20B 109.5
H20A C20 H20B 109.5
C15 C20 H20C 109.5
H20A C20 H20C 109.5
H20B C20 H20C 109.5
C6 C21 H21A 109.5
C6 C21 H21B 109.5
H21A C21 H21B 109.5
C6 C21 H21C 109.5
H21A C21 H21C 109.5
H21B C21 H21C 109.5

loop_
_geom_bond_atom_site_label_1
_geom_bond_atom_site_label_2
_geom_bond_distance
O1 C2 1.370(2)
O1 C9 1.3805(19)
O2 C2 1.204(2)
O3 C19 1.3728(17)
O3 C18 1.3793(18)
O4 C19 1.2055(18)
C2 C3 1.452(2)
C3 C4 1.344(2)
C3 H3 0.93
C4 C10 1.4538(18)
C4 C11 1.4911(17)
C5 C6 1.383(2)
C5 C10 1.395(2)
C5 H5 0.93
C6 C7 1.394(2)
C6 C21 1.506(2)
C7 C8 1.374(2)
C7 H7 0.93
C8 C9 1.381(2)
C8 H8 0.93
C9 C10 1.3997(18)
C11 C12 1.345(2)
C11 C19 1.458(2)
C12 C13 1.4358(18)
C12 H12 0.93
C13 C18 1.383(2)
C13 C14 1.394(2)
C14 C15 1.384(2)
C14 H14 0.93
C15 C16 1.392(3)
C15 C20 1.509(2)
C16 C17 1.368(3)
C16 H16 0.93
C17 C18 1.387(2)
C17 H17 0.93
C20 H20A 0.96
C20 H20B 0.96
C20 H20C 0.96
C21 H21A 0.96
C21 H21B 0.96
C21 H21C 0.96

loop_
_geom_hbond_atom_site_label_D
_geom_hbond_atom_site_label_H
_geom_hbond_atom_site_label_A
_geom_hbond_site_symmetry_A
_geom_hbond_distance_DH
_geom_hbond_distance_HA
_geom_hbond_distance_DA
_geom_hbond_angle_DHA
_geom_hbond_publ_flag
C8 H8 O4 2_655 0.93 2.53 3.330(2) 145 yes

loop_
_geom_torsion_atom_site_label_1
_geom_torsion_atom_site_label_2
_geom_torsion_atom_site_label_3
_geom_torsion_atom_site_label_4
_geom_torsion
C9 O1 C2 O2 179.27(14)
C9 O1 C2 C3 -2.2(2)
O2 C2 C3 C4 179.75(17)
O1 C2 C3 C4 1.3(2)
C2 C3 C4 C10 1.3(2)
C2 C3 C4 C11 -178.68(14)
C10 C5 C6 C7 -0.4(2)
C10 C5 C6 C21 -178.33(15)
C5 C6 C7 C8 1.2(2)
C21 C6 C7 C8 179.09(15)
C6 C7 C8 C9 0.1(2)
C7 C8 C9 O1 178.84(13)
C7 C8 C9 C10 -2.2(2)
C2 O1 C9 C8 179.28(14)
C2 O1 C9 C10 0.3(2)
C6 C5 C10 C9 -1.6(2)
C6 C5 C10 C4 177.80(13)
C8 C9 C10 C5 2.9(2)
O1 C9 C10 C5 -178.19(12)
C8 C9 C10 C4 -176.54(13)
O1 C9 C10 C4 2.4(2)
C3 C4 C10 C5 177.47(13)
C11 C4 C10 C5 -2.5(2)
C3 C4 C10 C9 -3.1(2)
C11 C4 C10 C9 176.86(12)
C3 C4 C11 C12 -52.37(19)
C10 C4 C11 C12 127.63(15)
C3 C4 C11 C19 120.68(15)
C10 C4 C11 C19 -59.32(17)
C19 C11 C12 C13 4.7(2)
C4 C11 C12 C13 177.64(12)
C11 C12 C13 C18 0.1(2)
C11 C12 C13 C14 179.81(13)
C18 C13 C14 C15 -0.1(2)
C12 C13 C14 C15 -179.77(14)
C13 C14 C15 C16 0.9(2)
C13 C14 C15 C20 -178.91(15)
C14 C15 C16 C17 -0.7(3)
C20 C15 C16 C17 179.08(17)
C15 C16 C17 C18 -0.3(3)
C19 O3 C18 C13 -0.9(2)
C19 O3 C18 C17 178.21(14)
C14 C13 C18 O3 178.15(13)
C12 C13 C18 O3 -2.1(2)
C14 C13 C18 C17 -1.0(2)
C12 C13 C18 C17 178.77(14)
C16 C17 C18 O3 -178.01(15)
C16 C17 C18 C13 1.1(3)
C18 O3 C19 O4 -173.26(13)
C18 O3 C19 C11 5.6(2)
C12 C11 C19 O4 171.31(14)
C4 C11 C19 O4 -1.9(2)
C12 C11 C19 O3 -7.45(19)
C4 C11 C19 O3 179.36(11)
